data_4033454
loop_
_publ_author_name
'Liu, Yu-Jie'
'Ding, Ya-Li'
'Niu, Shuang-Shuo'
'Ma, Jin-Tao'
'Cheng, Ying'

_publ_section_title
;
 N-Heterocyclic Carbene/Palladium Cascade Catalysis: Construction of
 2,2-Disubstitiuted Benzofuranones from the Reaction of
 3-(2-Formylphenoxy)propenoates with Allylic Esters.
;
_journal_issue 4
_journal_name_full 'The Journal of organic chemistry'
_journal_page_first 1913
_journal_page_last 1923
_journal_paper_doi 10.1021/acs.joc.7b02849
_journal_volume 83
_journal_year 2018
_chemical_formula_moiety 'C20 H18 O4'
_chemical_formula_sum 'C20 H18 O4'
_chemical_formula_weight 322.34
_space_group_crystal_system monoclinic
_space_group_IT_number 14
_space_group_name_Hall '-P 2ybc'
_space_group_name_H-M_alt 'P 1 21/c 1'
_symmetry_space_group_name_Hall '-P 2ybc'
_symmetry_space_group_name_H-M 'P 1 21/c 1'
_atom_sites_solution_hydrogens geom
_audit_creation_date 2016-07-21
_audit_creation_method
;
Olex2 1.2
(compiled 2015.09.30 svn.r3233 for OlexSys, GUI svn.r5103)
;
_cell_angle_alpha 90
_cell_angle_beta 96.2433(10)
_cell_angle_gamma 90
_cell_formula_units_Z 4
_cell_length_a 8.30129(8)
_cell_length_b 22.3383(2)
_cell_length_c 8.97393(10)
_cell_measurement_reflns_used 8919
_cell_measurement_temperature 150.00(10)
_cell_measurement_theta_max 73.1360
_cell_measurement_theta_min 5.0240
_cell_volume 1654.23(3)
_computing_cell_refinement 'CrysAlisPro 1.171.39.6a (Rigaku OD, 2015)'
_computing_data_collection 'CrysAlisPro 1.171.39.6a (Rigaku OD, 2015)'
_computing_data_reduction 'CrysAlisPro 1.171.39.6a (Rigaku OD, 2015)'
_computing_molecular_graphics 'Olex2 (Dolomanov et al., 2009)'
_computing_publication_material 'Olex2 (Dolomanov et al., 2009)'
_computing_structure_refinement 'ShelXL (Sheldrick, 2015)'
_computing_structure_solution 'ShelXT (Sheldrick, 2015)'
_diffrn_ambient_environment N~2~
_diffrn_ambient_temperature 150.00(10)
_diffrn_detector 'CCD plate'
_diffrn_detector_area_resol_mean 5.3127
_diffrn_detector_type AtlasS2
_diffrn_measured_fraction_theta_full 1.000
_diffrn_measured_fraction_theta_max 0.985
_diffrn_measurement_details
;
List of Runs (angles in degrees, time in seconds):

  # Type    Start    End  Width  t~exp~   \w     \q     \k     \f   Frames
--------------------------------------------------------------------------
  1  \w    -54.00 -28.00   1.00    1.00    --  -41.49 -77.00  90.00   26
  2  \w    -70.00 -18.00   1.00    1.00    --  -41.49 -37.00  90.00   52
  3  \w   -103.00 -61.00   1.00    1.00    --  -41.49 -57.00  90.00   42
  4  \w   -116.00 -18.00   1.00    1.00    --  -41.49 -37.00  30.00   98
  5  \w    -94.00 -20.00   1.00    1.00    --  -41.49 -57.00 -60.00   74
  6  \w      8.00  64.00   1.00    1.00    --   41.49 -99.00-120.00   56
  7  \w     21.00  72.00   1.00    1.00    --   41.49 -99.00   0.00   51
  8  \w     36.00 120.00   1.00    1.00    --  107.19-125.00 -30.00   84
  9  \w     47.00 130.00   1.00    1.00    --  107.19 -30.00  90.00   83
 10  \w     81.00 108.00   1.00    1.00    --  107.19  45.00 150.00   27
 11  \w     82.00 110.00   1.00    1.00    --  107.19  45.00 120.00   28
 12  \w     82.00 135.00   1.00    1.00    --  107.19  45.00  90.00   53
 13  \w    150.00 177.00   1.00    1.00    --  107.19  61.00  90.00   27
 14  \w    128.00 177.00   1.00    1.00    --  107.19  61.00  30.00   49
 15  \w    112.00 178.00   1.00    1.00    --  107.19  77.00  90.00   66
 16  \w     96.00 127.00   1.00    1.00    --  107.19 125.00 -90.00   31
 17  \w    144.00 170.00   1.00    1.00    --  107.19 125.00-150.00   26
 18  \w    128.00 155.00   1.00    1.00    --  107.19  45.00-180.00   27
 19  \w     82.00 143.00   1.00    1.00    --  107.19  30.00-180.00   61
 20  \w     81.00 119.00   1.00    1.00    --  107.19  45.00-180.00   38
 21  \w     37.00  72.00   1.00    1.00    --  107.19 -45.00 -60.00   35
 22  \w     84.00 113.00   1.00    1.00    --  107.19  45.00  60.00   29
 23  \w     78.00 104.00   1.00    1.00    --  107.19  61.00  90.00   26
 24  \w     78.00 104.00   1.00    1.00    --  107.19  61.00  60.00   26
 25  \w     82.00 107.00   1.00    1.00    --  107.19  61.00  30.00   25
 26  \w     76.00 101.00   1.00    1.00    --  107.19  77.00  90.00   25
 27  \w     76.00 101.00   1.00    1.00    --  107.19  77.00 120.00   25
 28  \w     78.00 104.00   1.00    1.00    --  107.19  61.00 120.00   26
 29  \w     78.00 104.00   1.00    1.00    --  107.19  61.00 150.00   26
 30  \w     75.00 101.00   1.00    1.00    --  107.19  77.00 150.00   26
 31  \w     75.00 102.00   1.00    1.00    --  107.19  77.00  60.00   27
 32  \w     33.00 140.00   1.00    1.00    --  107.19 -77.00 120.00  107
 33  \w     10.00  57.00   1.00    1.00    --   41.49 -99.00-180.00   47
;
_diffrn_measurement_device 'four-circle diffractometer'
_diffrn_measurement_device_type 'SuperNova, Dual, Cu at home/near, AtlasS2'
_diffrn_measurement_method '\w scans'
_diffrn_orient_matrix_type 'CrysAlisPro convention (1999,Acta A55,543-557)'
_diffrn_orient_matrix_UB_11 0.1761119000
_diffrn_orient_matrix_UB_12 -0.0115503000
_diffrn_orient_matrix_UB_13 0.0667871000
_diffrn_orient_matrix_UB_21 0.0618299000
_diffrn_orient_matrix_UB_22 0.0321029000
_diffrn_orient_matrix_UB_23 -0.1346991000
_diffrn_orient_matrix_UB_31 0.0008521000
_diffrn_orient_matrix_UB_32 0.0599556000
_diffrn_orient_matrix_UB_33 0.0849422000
_diffrn_radiation_monochromator mirror
_diffrn_radiation_probe x-ray
_diffrn_radiation_type CuK\a
_diffrn_radiation_wavelength 1.54184
_diffrn_reflns_av_R_equivalents 0.0198
_diffrn_reflns_av_unetI/netI 0.0148
_diffrn_reflns_Laue_measured_fraction_full 1.000
_diffrn_reflns_Laue_measured_fraction_max 0.985
_diffrn_reflns_limit_h_max 10
_diffrn_reflns_limit_h_min -10
_diffrn_reflns_limit_k_max 27
_diffrn_reflns_limit_k_min -27
_diffrn_reflns_limit_l_max 11
_diffrn_reflns_limit_l_min -10
_diffrn_reflns_number 14226
_diffrn_reflns_point_group_measured_fraction_full 1.000
_diffrn_reflns_point_group_measured_fraction_max 0.985
_diffrn_reflns_theta_full 67.684
_diffrn_reflns_theta_max 73.280
_diffrn_reflns_theta_min 3.958
_diffrn_source 'micro-focus sealed X-ray tube'
_diffrn_source_type 'SuperNova (Cu) X-ray Source'
_exptl_absorpt_coefficient_mu 0.732
_exptl_absorpt_correction_T_max 1.00000
_exptl_absorpt_correction_T_min 0.88207
_exptl_absorpt_correction_type multi-scan
_exptl_absorpt_process_details
;
CrysAlisPro 1.171.39.6a (Rigaku Oxford Diffraction, 2015)
Empirical absorption correction using spherical harmonics,
 implemented in SCALE3 ABSPACK scaling algorithm.
;
_exptl_crystal_colour colourless
_exptl_crystal_colour_primary colourless
_exptl_crystal_density_diffrn 1.294
_exptl_crystal_description block
_exptl_crystal_F_000 680
_exptl_crystal_size_max 0.3
_exptl_crystal_size_mid 0.2
_exptl_crystal_size_min 0.2
_refine_diff_density_max 0.196
_refine_diff_density_min -0.230
_refine_diff_density_rms 0.040
_refine_ls_extinction_method none
_refine_ls_goodness_of_fit_ref 1.040
_refine_ls_hydrogen_treatment constr
_refine_ls_matrix_type full
_refine_ls_number_parameters 218
_refine_ls_number_reflns 3277
_refine_ls_number_restraints 0
_refine_ls_restrained_S_all 1.040
_refine_ls_R_factor_all 0.0366
_refine_ls_R_factor_gt 0.0341
_refine_ls_shift/su_max 0.001
_refine_ls_shift/su_mean 0.000
_refine_ls_structure_factor_coef Fsqd
_refine_ls_weighting_details 'w=1/[\s^2^(Fo^2^)+(0.0408P)^2^+0.5673P] where P=(Fo^2^+2Fc^2^)/3'
_refine_ls_weighting_scheme calc
_refine_ls_wR_factor_gt 0.0851
_refine_ls_wR_factor_ref 0.0871
_reflns_Friedel_coverage 0.000
_reflns_number_gt 3027
_reflns_number_total 3277
_reflns_threshold_expression 'I > 2\s(I)'
_cod_data_source_file jo7b02849_si_002.cif
_cod_data_source_block 20160720b
_cod_depositor_comments 'Adding full bibliography for 4033451--4033455.cif.'
_cod_database_code 4033454
_chemical_oxdiff_formula c1h1o1
_shelx_space_group_comment
;
The symmetry employed for this shelxl refinement is uniquely defined
by the following loop, which should always be used as a source of
symmetry information in preference to the above space-group names.
They are only intended as comments.
;
_reflns_odcompleteness_completeness 99.97
_reflns_odcompleteness_iscentric 1
_reflns_odcompleteness_theta 66.97
_olex2_refinement_description
;
1. Fixed Uiso
 At 1.2 times of:
  All C(H) groups, All C(H,H) groups
 At 1.5 times of:
  All C(H,H,H) groups
2.a Secondary CH2 refined with riding coordinates:
 C9(H9A,H9B), C12(H12A,H12B)
2.b Aromatic/amide H refined with riding coordinates:
 C2(H2), C3(H3), C4(H4), C5(H5), C13(H13), C14(H14), C16(H16), C17(H17),
 C18(H18), C19(H19), C20(H20)
2.c Idealised Me refined as rotating group:
 C11(H11A,H11B,H11C)
;
_shelx_shelxl_version_number 2014/7
_olex2_submission_special_instructions 'No special instructions were received'
_oxdiff_exptl_absorpt_empirical_details
;
Empirical correction (ABSPACK) includes:
- Absorption correction using spherical harmonics
- Frame scaling
;
_oxdiff_exptl_absorpt_empirical_full_max 1.239
_oxdiff_exptl_absorpt_empirical_full_min 0.754

loop_
_space_group_symop_operation_xyz
'x, y, z'
'-x, y+1/2, -z+1/2'
'-x, -y, -z'
'x, -y-1/2, z-1/2'

loop_
_atom_site_label
_atom_site_type_symbol
_atom_site_fract_x
_atom_site_fract_y
_atom_site_fract_z
_atom_site_U_iso_or_equiv
_atom_site_adp_type
_atom_site_occupancy
_atom_site_site_symmetry_order
_atom_site_calc_flag
_atom_site_refinement_flags_posn
O1 O 0.68695(9) 0.65371(3) 0.74513(9) 0.02232(18) Uani 1 1 d .
O2 O 0.80001(10) 0.51472(3) 0.59613(9) 0.02656(19) Uani 1 1 d .
O3 O 0.89915(10) 0.57114(5) 0.95064(10) 0.0384(2) Uani 1 1 d .
O4 O 0.72310(10) 0.53547(4) 1.10154(9) 0.0311(2) Uani 1 1 d .
C1 C 0.82474(13) 0.66636(5) 0.68135(12) 0.0208(2) Uani 1 1 d .
C2 C 0.89561(14) 0.72273(5) 0.68336(14) 0.0269(3) Uani 1 1 d .
H2 H 0.8531 0.7549 0.7321 0.032 Uiso 1 1 calc R
C3 C 1.03285(14) 0.72881(5) 0.60920(14) 0.0306(3) Uani 1 1 d .
H3 H 1.0821 0.7661 0.6069 0.037 Uiso 1 1 calc R
C4 C 1.09946(14) 0.68059(5) 0.53772(14) 0.0288(3) Uani 1 1 d .
H4 H 1.1911 0.6864 0.4884 0.035 Uiso 1 1 calc R
C5 C 1.03017(13) 0.62433(5) 0.53975(12) 0.0240(2) Uani 1 1 d .
H5 H 1.0752 0.5918 0.4945 0.029 Uiso 1 1 calc R
C6 C 0.89024(13) 0.61793(5) 0.61210(12) 0.0202(2) Uani 1 1 d .
C7 C 0.78721(12) 0.56661(5) 0.63432(11) 0.0200(2) Uani 1 1 d .
C8 C 0.64525(13) 0.59122(5) 0.71287(12) 0.0203(2) Uani 1 1 d .
C9 C 0.61826(13) 0.55916(5) 0.85767(12) 0.0228(2) Uani 1 1 d .
H9A H 0.5311 0.5791 0.9018 0.027 Uiso 1 1 calc R
H9B H 0.5834 0.5185 0.8336 0.027 Uiso 1 1 calc R
C10 C 0.76399(13) 0.55684(5) 0.97193(12) 0.0240(2) Uani 1 1 d .
C11 C 0.85457(18) 0.52910(8) 1.22004(15) 0.0466(4) Uani 1 1 d .
H11A H 0.9318 0.5007 1.1902 0.070 Uiso 1 1 calc GR
H11B H 0.8127 0.5152 1.3094 0.070 Uiso 1 1 calc GR
H11C H 0.9066 0.5671 1.2392 0.070 Uiso 1 1 calc GR
C12 C 0.48767(13) 0.58961(5) 0.60629(12) 0.0238(2) Uani 1 1 d .
H12A H 0.4588 0.5481 0.5859 0.029 Uiso 1 1 calc R
H12B H 0.4020 0.6074 0.6571 0.029 Uiso 1 1 calc R
C13 C 0.49396(13) 0.62135(5) 0.45935(13) 0.0235(2) Uani 1 1 d .
H13 H 0.5588 0.6552 0.4575 0.028 Uiso 1 1 calc R
C14 C 0.41192(13) 0.60353(5) 0.33263(12) 0.0231(2) Uani 1 1 d .
H14 H 0.3560 0.5676 0.3356 0.028 Uiso 1 1 calc R
C15 C 0.39982(13) 0.63463(5) 0.18729(12) 0.0217(2) Uani 1 1 d .
C16 C 0.51238(15) 0.67771(5) 0.15278(13) 0.0282(3) Uani 1 1 d .
H16 H 0.6001 0.6868 0.2226 0.034 Uiso 1 1 calc R
C17 C 0.49489(16) 0.70698(5) 0.01633(14) 0.0325(3) Uani 1 1 d .
H17 H 0.5714 0.7352 -0.0052 0.039 Uiso 1 1 calc R
C18 C 0.36374(16) 0.69456(5) -0.08885(14) 0.0309(3) Uani 1 1 d .
H18 H 0.3510 0.7150 -0.1797 0.037 Uiso 1 1 calc R
C19 C 0.25215(14) 0.65156(6) -0.05736(13) 0.0283(3) Uani 1 1 d .
H19 H 0.1645 0.6428 -0.1276 0.034 Uiso 1 1 calc R
C20 C 0.27084(13) 0.62150(5) 0.07896(13) 0.0241(2) Uani 1 1 d .
H20 H 0.1964 0.5922 0.0984 0.029 Uiso 1 1 calc R

loop_
_atom_site_aniso_label
_atom_site_aniso_U_11
_atom_site_aniso_U_22
_atom_site_aniso_U_33
_atom_site_aniso_U_23
_atom_site_aniso_U_13
_atom_site_aniso_U_12
O1 0.0189(4) 0.0226(4) 0.0260(4) -0.0025(3) 0.0046(3) -0.0003(3)
O2 0.0291(4) 0.0214(4) 0.0300(4) -0.0017(3) 0.0069(3) -0.0007(3)
O3 0.0218(4) 0.0627(6) 0.0299(5) 0.0123(4) -0.0008(3) -0.0061(4)
O4 0.0266(4) 0.0467(5) 0.0202(4) 0.0073(3) 0.0030(3) 0.0019(4)
C1 0.0173(5) 0.0241(5) 0.0206(5) 0.0024(4) -0.0003(4) 0.0002(4)
C2 0.0254(6) 0.0215(5) 0.0334(6) -0.0001(4) 0.0010(5) 0.0006(4)
C3 0.0266(6) 0.0254(6) 0.0390(7) 0.0064(5) 0.0009(5) -0.0051(5)
C4 0.0214(5) 0.0345(6) 0.0310(6) 0.0074(5) 0.0053(5) -0.0031(5)
C5 0.0205(5) 0.0288(6) 0.0227(5) 0.0021(4) 0.0028(4) 0.0016(4)
C6 0.0187(5) 0.0223(5) 0.0191(5) 0.0024(4) 0.0000(4) 0.0003(4)
C7 0.0190(5) 0.0233(5) 0.0171(5) 0.0019(4) -0.0001(4) 0.0008(4)
C8 0.0185(5) 0.0209(5) 0.0213(5) 0.0000(4) 0.0013(4) -0.0011(4)
C9 0.0188(5) 0.0281(6) 0.0216(5) 0.0016(4) 0.0034(4) -0.0008(4)
C10 0.0229(5) 0.0288(6) 0.0206(5) 0.0010(4) 0.0031(4) 0.0011(4)
C11 0.0383(8) 0.0773(11) 0.0225(6) 0.0112(6) -0.0032(5) 0.0029(7)
C12 0.0181(5) 0.0294(6) 0.0234(5) 0.0016(4) 0.0003(4) -0.0014(4)
C13 0.0202(5) 0.0231(5) 0.0265(6) 0.0026(4) -0.0008(4) -0.0018(4)
C14 0.0212(5) 0.0231(5) 0.0252(6) 0.0001(4) 0.0038(4) -0.0033(4)
C15 0.0219(5) 0.0205(5) 0.0227(5) -0.0023(4) 0.0032(4) 0.0010(4)
C16 0.0295(6) 0.0280(6) 0.0266(6) -0.0013(4) 0.0007(5) -0.0072(5)
C17 0.0396(7) 0.0266(6) 0.0320(6) 0.0028(5) 0.0073(5) -0.0064(5)
C18 0.0390(7) 0.0296(6) 0.0245(6) 0.0047(5) 0.0051(5) 0.0085(5)
C19 0.0243(6) 0.0359(6) 0.0240(6) -0.0022(5) -0.0006(4) 0.0075(5)
C20 0.0205(5) 0.0268(6) 0.0253(6) -0.0027(4) 0.0032(4) -0.0002(4)

loop_
_atom_type_symbol
_atom_type_description
_atom_type_scat_dispersion_real
_atom_type_scat_dispersion_imag
_atom_type_scat_source
C C 0.0181 0.0091 'International Tables Vol C Tables 4.2.6.8 and 6.1.1.4'
H H 0.0000 0.0000 'International Tables Vol C Tables 4.2.6.8 and 6.1.1.4'
O O 0.0492 0.0322 'International Tables Vol C Tables 4.2.6.8 and 6.1.1.4'

loop_
_geom_angle_atom_site_label_1
_geom_angle_atom_site_label_2
_geom_angle_atom_site_label_3
_geom_angle
C1 O1 C8 107.86(8)
C10 O4 C11 115.66(10)
O1 C1 C2 123.78(10)
O1 C1 C6 114.46(9)
C6 C1 C2 121.77(10)
C1 C2 H2 121.6
C3 C2 C1 116.82(11)
C3 C2 H2 121.6
C2 C3 H3 119.0
C2 C3 C4 122.08(11)
C4 C3 H3 119.0
C3 C4 H4 119.7
C5 C4 C3 120.54(11)
C5 C4 H4 119.7
C4 C5 H5 121.1
C4 C5 C6 117.82(11)
C6 C5 H5 121.1
C1 C6 C5 120.93(10)
C1 C6 C7 106.72(9)
C5 C6 C7 132.35(10)
O2 C7 C6 129.83(10)
O2 C7 C8 124.34(10)
C6 C7 C8 105.77(9)
O1 C8 C7 104.81(8)
O1 C8 C9 109.54(8)
O1 C8 C12 108.28(8)
C9 C8 C7 114.47(9)
C9 C8 C12 109.06(9)
C12 C8 C7 110.45(9)
C8 C9 H9A 108.6
C8 C9 H9B 108.6
H9A C9 H9B 107.6
C10 C9 C8 114.68(9)
C10 C9 H9A 108.6
C10 C9 H9B 108.6
O3 C10 O4 124.32(10)
O3 C10 C9 125.45(10)
O4 C10 C9 110.22(9)
O4 C11 H11A 109.5
O4 C11 H11B 109.5
O4 C11 H11C 109.5
H11A C11 H11B 109.5
H11A C11 H11C 109.5
H11B C11 H11C 109.5
C8 C12 H12A 108.5
C8 C12 H12B 108.5
H12A C12 H12B 107.5
C13 C12 C8 115.29(9)
C13 C12 H12A 108.5
C13 C12 H12B 108.5
C12 C13 H13 118.4
C14 C13 C12 123.30(10)
C14 C13 H13 118.4
C13 C14 H14 116.6
C13 C14 C15 126.84(10)
C15 C14 H14 116.6
C16 C15 C14 122.55(10)
C20 C15 C14 119.41(10)
C20 C15 C16 118.04(10)
C15 C16 H16 119.6
C17 C16 C15 120.88(11)
C17 C16 H16 119.6
C16 C17 H17 119.8
C16 C17 C18 120.44(11)
C18 C17 H17 119.8
C17 C18 H18 120.3
C19 C18 C17 119.48(11)
C19 C18 H18 120.3
C18 C19 H19 119.9
C18 C19 C20 120.12(11)
C20 C19 H19 119.9
C15 C20 H20 119.5
C19 C20 C15 121.01(11)
C19 C20 H20 119.5

loop_
_geom_bond_atom_site_label_1
_geom_bond_atom_site_label_2
_geom_bond_distance
O1 C1 1.3631(13)
O1 C8 1.4596(12)
O2 C7 1.2166(13)
O3 C10 1.2017(14)
O4 C10 1.3348(14)
O4 C11 1.4456(15)
C1 C2 1.3892(16)
C1 C6 1.3877(15)
C2 H2 0.9300
C2 C3 1.3871(17)
C3 H3 0.9300
C3 C4 1.3982(18)
C4 H4 0.9300
C4 C5 1.3830(16)
C5 H5 0.9300
C5 C6 1.3983(15)
C6 C7 1.4570(14)
C7 C8 1.5389(14)
C8 C9 1.5215(15)
C8 C12 1.5346(14)
C9 H9A 0.9700
C9 H9B 0.9700
C9 C10 1.4993(15)
C11 H11A 0.9600
C11 H11B 0.9600
C11 H11C 0.9600
C12 H12A 0.9700
C12 H12B 0.9700
C12 C13 1.5030(15)
C13 H13 0.9300
C13 C14 1.3217(16)
C14 H14 0.9300
C14 C15 1.4715(15)
C15 C16 1.3992(16)
C15 C20 1.3968(16)
C16 H16 0.9300
C16 C17 1.3818(17)
C17 H17 0.9300
C17 C18 1.3892(18)
C18 H18 0.9300
C18 C19 1.3847(18)
C19 H19 0.9300
C19 C20 1.3893(17)
C20 H20 0.9300

loop_
_geom_torsion_atom_site_label_1
_geom_torsion_atom_site_label_2
_geom_torsion_atom_site_label_3
_geom_torsion_atom_site_label_4
_geom_torsion
O1 C1 C2 C3 -177.96(10)
O1 C1 C6 C5 178.98(9)
O1 C1 C6 C7 -1.32(12)
O1 C8 C9 C10 -62.26(12)
O1 C8 C12 C13 59.08(12)
O2 C7 C8 O1 176.42(9)
O2 C7 C8 C9 56.39(14)
O2 C7 C8 C12 -67.16(13)
C1 O1 C8 C7 5.51(10)
C1 O1 C8 C9 128.78(9)
C1 O1 C8 C12 -112.39(9)
C1 C2 C3 C4 -1.11(18)
C1 C6 C7 O2 -178.16(11)
C1 C6 C7 C8 4.67(11)
C2 C1 C6 C5 -0.72(16)
C2 C1 C6 C7 178.97(10)
C2 C3 C4 C5 -0.49(19)
C3 C4 C5 C6 1.50(17)
C4 C5 C6 C1 -0.92(16)
C4 C5 C6 C7 179.47(11)
C5 C6 C7 O2 1.5(2)
C5 C6 C7 C8 -175.68(11)
C6 C1 C2 C3 1.71(17)
C6 C7 C8 O1 -6.21(10)
C6 C7 C8 C9 -126.24(9)
C6 C7 C8 C12 110.21(10)
C7 C8 C9 C10 55.09(13)
C7 C8 C12 C13 -55.16(12)
C8 O1 C1 C2 176.84(10)
C8 O1 C1 C6 -2.85(12)
C8 C9 C10 O3 -9.60(17)
C8 C9 C10 O4 171.46(9)
C8 C12 C13 C14 146.93(11)
C9 C8 C12 C13 178.21(9)
C11 O4 C10 O3 -0.94(18)
C11 O4 C10 C9 178.01(11)
C12 C8 C9 C10 179.39(9)
C12 C13 C14 C15 174.28(10)
C13 C14 C15 C16 20.18(18)
C13 C14 C15 C20 -159.23(12)
C14 C15 C16 C17 -178.48(11)
C14 C15 C20 C19 177.59(10)
C15 C16 C17 C18 0.69(19)
C16 C15 C20 C19 -1.85(16)
C16 C17 C18 C19 -1.42(19)
C17 C18 C19 C20 0.52(18)
C18 C19 C20 C15 1.15(17)
C20 C15 C16 C17 0.94(18)
